data_4309236
loop_
_publ_author_name
'Qi Yue'
'Jin Yang'
'Guang-Hua Li'
'Guo-Dong Li'
'Wei Xu'
'Jie-Sheng Chen'
'Su-Ning Wang'

_publ_section_title
;
Three-Dimensional 3d-4f Heterometallic Coordination Polymers:
Synthesis, Structures, and Magnetic Properties
;
_journal_name_full 'Inorganic Chemistry'
_journal_page_first 5241
_journal_page_last 5246
_journal_paper_doi 10.1021/ic048266k
_journal_volume 44
_journal_year 2005
_chemical_formula_moiety 'C35 H40 Co2 Dy2 N5 O32.50'
_chemical_formula_sum 'C35 H40 Co2 Dy2 N5 O32.5'
_chemical_formula_weight 1493.58
_chemical_melting_point ?
_chemical_name_systematic
; 
 ? 
;
_space_group_IT_number 33
_symmetry_cell_setting orthorhombic
_symmetry_space_group_name_Hall 'P 2c -2n'
_symmetry_space_group_name_H-M 'P n a 21'
_atom_sites_solution_hydrogens geom
_atom_sites_solution_primary direct
_atom_sites_solution_secondary difmap
_audit_creation_method SHELXL-97
_cell_angle_alpha 90.00
_cell_angle_beta 90.00
_cell_angle_gamma 90.00
_cell_formula_units_Z 4
_cell_length_a 28.8471(14)
_cell_length_b 14.4534(10)
_cell_length_c 12.2520(7)
_cell_measurement_temperature 293(2)
_cell_volume 5108.3(5)
_computing_cell_refinement 'Bruker SMART'
_computing_data_collection 'Bruker SMART'
_computing_data_reduction 'Bruker SAINT'
_computing_molecular_graphics SHELXP-97
_computing_publication_material SHELXTL
_computing_structure_refinement 'SHELXL-97 (Sheldrick, 1997)'
_computing_structure_solution 'SHELXS-97 (Sheldrick, 1990)'
_diffrn_ambient_temperature 293(2)
_diffrn_measured_fraction_theta_full 0.998
_diffrn_measured_fraction_theta_max 0.998
_diffrn_measurement_device_type 'CCD area detector'
_diffrn_measurement_method 'phi and omega scans'
_diffrn_radiation_monochromator graphite
_diffrn_radiation_source 'fine-focus sealed tube'
_diffrn_radiation_type MoK\a
_diffrn_radiation_wavelength 0.71073
_diffrn_reflns_av_R_equivalents 0.1350
_diffrn_reflns_av_sigmaI/netI 0.2169
_diffrn_reflns_limit_h_max 38
_diffrn_reflns_limit_h_min -37
_diffrn_reflns_limit_k_max 19
_diffrn_reflns_limit_k_min -8
_diffrn_reflns_limit_l_max 16
_diffrn_reflns_limit_l_min -15
_diffrn_reflns_number 35823
_diffrn_reflns_theta_full 28.35
_diffrn_reflns_theta_max 28.35
_diffrn_reflns_theta_min 1.41
_diffrn_standards_decay_% 0
_diffrn_standards_interval_count 0
_diffrn_standards_interval_time .
_diffrn_standards_number 0
_exptl_absorpt_coefficient_mu 3.633
_exptl_absorpt_correction_T_max 0.2916
_exptl_absorpt_correction_T_min 0.2196
_exptl_absorpt_correction_type empirical
_exptl_absorpt_process_details SADABS
_exptl_crystal_colour red
_exptl_crystal_density_diffrn 1.942
_exptl_crystal_density_meas ?
_exptl_crystal_density_method 'not measured'
_exptl_crystal_description block
_exptl_crystal_F_000 2924
_exptl_crystal_size_max 0.16
_exptl_crystal_size_mid 0.13
_exptl_crystal_size_min 0.09
_refine_diff_density_max 1.185
_refine_diff_density_min -0.987
_refine_diff_density_rms 0.173
_refine_ls_abs_structure_details 'Flack H D (1983), Acta Cryst. A39, 876-881'
_refine_ls_abs_structure_Flack 0.022(14)
_refine_ls_extinction_method none
_refine_ls_goodness_of_fit_ref 0.839
_refine_ls_hydrogen_treatment mixed
_refine_ls_matrix_type full
_refine_ls_number_parameters 712
_refine_ls_number_reflns 12586
_refine_ls_number_restraints 13
_refine_ls_restrained_S_all 0.840
_refine_ls_R_factor_all 0.1441
_refine_ls_R_factor_gt 0.0580
_refine_ls_shift/su_max 0.002
_refine_ls_shift/su_mean 0.000
_refine_ls_structure_factor_coef Fsqd
_refine_ls_weighting_details 'calc w=1/[\s^2^(Fo^2^)+(0.0401P)^2^+0.0000P] where P=(Fo^2^+2Fc^2^)/3'
_refine_ls_weighting_scheme calc
_refine_ls_wR_factor_gt 0.1039
_refine_ls_wR_factor_ref 0.1255
_reflns_number_gt 6070
_reflns_number_total 12586
_reflns_threshold_expression >2sigma(I)
_cod_data_source_file ic048266ksi20041210_033558.cif
_cod_data_source_block sad
_cod_depositor_comments
;
The following automatic conversions were performed:
_chemical_melting_point value 'not measured' changed to '?' - value
is undefined or not given.
Automatic conversion script
Id: cif_fix_values 1391 2010-09-07 12:51:13Z saulius 

The following automatic conversions were performed:
'_symmetry_cell_setting' value 'Orthorhombic' changed to 'orthorhombic'
according to '/home/saulius/struct/CIF-dictionaries/cif_core.dic'
dictionary named 'cif_core.dic' version 2.4.1 from 2010-06-29.

Automatic conversion script
Id: cif_fix_enum 1527 2010-12-29 10:47:43Z saulius 

The following automatic conversions were performed:

'_exptl_crystal_density_meas' value 'none' was changed to '?' - the
value is perceived as not measured.

Automatic conversion script
Id: cif_fix_values 3008 2015-01-20 13:52:24Z robertas 
;
_cod_original_formula_sum 'C35 H40 Co2 Dy2 N5 O32.50'
_cod_database_code 4309236

loop_
_symmetry_equiv_pos_as_xyz
'x, y, z'
'-x, -y, z+1/2'
'x+1/2, -y+1/2, z'
'-x+1/2, y+1/2, z+1/2'

loop_
_atom_site_label
_atom_site_type_symbol
_atom_site_fract_x
_atom_site_fract_y
_atom_site_fract_z
_atom_site_U_iso_or_equiv
_atom_site_adp_type
_atom_site_occupancy
_atom_site_symmetry_multiplicity
_atom_site_calc_flag
_atom_site_refinement_flags
_atom_site_disorder_assembly
_atom_site_disorder_group
Dy1 Dy 1.15720(2) 0.39056(4) -0.26302(5) 0.02889(14) Uani 1 1 d . . .
Dy2 Dy 0.90657(2) 0.92713(4) 0.02302(5) 0.03203(15) Uani 1 1 d . . .
Co1 Co 1.03693(6) 0.61968(11) 0.03843(14) 0.0282(4) Uani 1 1 d . . .
Co2 Co 1.20310(6) 0.17064(12) 0.12248(14) 0.0246(4) Uani 1 1 d . . .
O1 O 1.1237(3) 0.4181(6) -0.0825(7) 0.029(2) Uani 1 1 d . . .
O2 O 1.0626(3) 0.4959(6) -0.0184(6) 0.031(2) Uani 1 1 d . . .
O3 O 1.2119(3) 0.4727(7) -0.1652(8) 0.042(3) Uani 1 1 d . . .
O4 O 1.2402(3) 0.4822(7) 0.0017(8) 0.057(3) Uani 1 1 d . . .
O5 O 0.9877(3) 0.8846(6) 0.0090(7) 0.034(2) Uani 1 1 d . . .
O6 O 1.0178(3) 0.7549(6) 0.0723(7) 0.038(2) Uani 1 1 d . . .
O7 O 0.9271(4) 0.9211(7) -0.1618(8) 0.041(3) Uani 1 1 d . . .
O8 O 0.9871(3) 0.9566(6) -0.2576(9) 0.044(2) Uani 1 1 d . . .
O9 O 1.1584(3) 0.2407(6) -0.1828(7) 0.030(2) Uani 1 1 d . . .
O10 O 1.1990(3) 0.2350(6) -0.0267(7) 0.030(2) Uani 1 1 d . . .
O11 O 1.0706(3) 0.1199(7) -0.2895(6) 0.038(3) Uani 1 1 d . . .
O12 O 1.1403(3) 0.0601(6) -0.3080(7) 0.039(2) Uani 1 1 d . . .
O13 O 1.2413(3) 0.0586(6) 0.0754(7) 0.036(2) Uani 1 1 d . . .
O14 O 1.3097(3) -0.0105(6) 0.1009(7) 0.029(2) Uani 1 1 d . . .
O15 O 1.3899(3) 0.0230(6) 0.2144(7) 0.029(2) Uani 1 1 d . . .
O16 O 1.4131(3) 0.0976(7) 0.0682(7) 0.053(3) Uani 1 1 d . . .
O17 O 1.1943(3) 0.1087(6) 0.2763(6) 0.032(2) Uani 1 1 d . . .
O18 O 1.1634(3) 0.1288(6) 0.4426(7) 0.037(2) Uani 1 1 d . . .
O19 O 1.1418(4) 0.3349(7) 0.5615(7) 0.056(3) Uani 1 1 d . . .
O20 O 1.0897(3) 0.2334(5) 0.5173(8) 0.0307(19) Uani 1 1 d . . .
O21 O 1.0753(2) 0.3269(5) -0.2695(8) 0.034(2) Uani 1 1 d . . .
O22 O 1.2290(3) 0.3124(7) -0.3215(9) 0.061(3) Uani 1 1 d . . .
O23 O 0.8753(7) 1.0717(16) -0.053(2) 0.045(6) Uani 0.50 1 d P . .
O23' O 0.8477(7) 1.0504(17) -0.020(2) 0.056(8) Uani 0.50 1 d P . .
O24 O 0.9449(4) 1.0612(6) 0.0915(7) 0.045(3) Uani 1 1 d . . .
O25 O 1.0539(3) 0.6030(7) 0.2066(7) 0.047(3) Uani 1 1 d . . .
O26 O 0.9700(3) 0.5613(7) 0.0749(8) 0.044(3) Uani 1 1 d . . .
O1W O 0.2325(4) 0.1030(11) 0.6737(11) 0.106(5) Uani 1 1 d . . .
O2W O 1.1918(5) 0.9028(11) 0.221(2) 0.046(6) Uani 0.50 1 d P . .
O3W O 0.2395(4) 0.3935(10) 0.4178(10) 0.098(5) Uani 1 1 d . . .
O4W O 0.0475(4) 0.7714(7) 0.4674(9) 0.075(4) Uani 1 1 d . . .
O5W O 0.0453(4) 0.8548(7) 0.2655(8) 0.068(4) Uani 1 1 d . . .
O6W O 1.2061(6) 0.8112(15) 0.4281(17) 0.059(6) Uani 0.50 1 d PU . .
O7W O 1.2089(6) 0.6239(16) 0.3428(16) 0.057(6) Uani 0.50 1 d PU . .
O8W O 0.0101(3) 0.3654(7) 0.8802(8) 0.051(3) Uani 1 1 d . . .
N1 N 1.1082(3) 0.6508(7) 0.0055(9) 0.032(3) Uani 1 1 d . . .
N2 N 1.0115(3) 0.6681(7) -0.1158(9) 0.029(3) Uani 1 1 d . . .
N3 N 1.1448(3) 0.1056(7) 0.0491(8) 0.026(3) Uani 1 1 d . . .
N4 N 1.2721(3) 0.2142(7) 0.1639(8) 0.027(3) Uani 1 1 d . . .
N5 N 1.1662(3) 0.2726(7) 0.2062(7) 0.022(3) Uani 1 1 d . . .
C1 C 1.1314(5) 0.5792(10) -0.0265(9) 0.032(3) Uani 1 1 d . . .
C2 C 1.1827(5) 0.5869(10) -0.0426(11) 0.039(4) Uani 1 1 d . . .
C3 C 1.2031(5) 0.6713(13) -0.0269(14) 0.060(5) Uani 1 1 d . . .
H3 H 1.2350 0.6786 -0.0343 0.080 Uiso 1 1 calc . . .
C4 C 1.1745(5) 0.7476(10) 0.0010(14) 0.055(5) Uani 1 1 d . . .
H4 H 1.1873 0.8062 0.0098 0.080 Uiso 1 1 calc . . .
C5 C 1.1269(4) 0.7338(10) 0.0149(16) 0.054(5) Uani 1 1 d . . .
H5 H 1.1080 0.7842 0.0312 0.080 Uiso 1 1 calc . . .
C6 C 1.1053(5) 0.4906(10) -0.0445(10) 0.028(3) Uani 1 1 d . . .
C7 C 1.2141(4) 0.5062(10) -0.0693(12) 0.033(4) Uani 1 1 d . . .
C8 C 0.9956(4) 0.7571(9) -0.1180(10) 0.030(3) Uani 1 1 d . . .
C9 C 0.9782(5) 0.8019(9) -0.2070(11) 0.029(3) Uani 1 1 d . . .
C10 C 0.9745(5) 0.7500(10) -0.3015(12) 0.039(4) Uani 1 1 d . . .
H10 H 0.9627 0.7767 -0.3648 0.080 Uiso 1 1 calc . . .
C11 C 0.9879(6) 0.6619(14) -0.3019(12) 0.056(5) Uani 1 1 d . . .
H11 H 0.9835 0.6266 -0.3645 0.080 Uiso 1 1 calc . . .
C12 C 1.0085(6) 0.6211(11) -0.2109(11) 0.047(4) Uani 1 1 d . . .
H12 H 1.0202 0.5613 -0.2157 0.080 Uiso 1 1 calc . . .
C13 C 1.0005(4) 0.8034(9) -0.0028(9) 0.024(3) Uani 1 1 d . . .
C14 C 0.9639(5) 0.9011(10) -0.2075(10) 0.030(3) Uani 1 1 d . . .
C15 C 1.1405(4) 0.1257(9) -0.0559(9) 0.022(3) Uani 1 1 d . . .
C16 C 1.1109(4) 0.0772(9) -0.1269(9) 0.024(3) Uani 1 1 d . . .
C17 C 1.0801(5) 0.0117(10) -0.0783(11) 0.039(4) Uani 1 1 d . . .
H17 H 1.0575 -0.0184 -0.1190 0.080 Uiso 1 1 calc . . .
C18 C 1.0854(5) -0.0047(10) 0.0305(13) 0.049(4) Uani 1 1 d . . .
H18 H 1.0668 -0.0487 0.0643 0.080 Uiso 1 1 calc . . .
C19 C 1.1172(4) 0.0414(10) 0.0902(10) 0.031(3) Uani 1 1 d . . .
H19 H 1.1198 0.0274 0.1640 0.080 Uiso 1 1 calc . . .
C20 C 1.1690(4) 0.2065(9) -0.0934(11) 0.027(3) Uani 1 1 d . . .
C21 C 1.1076(4) 0.0911(9) -0.2503(12) 0.035(3) Uani 1 1 d . . .
C22 C 1.3025(5) 0.1491(9) 0.1481(10) 0.027(3) Uani 1 1 d . . .
C23 C 1.3516(4) 0.1628(8) 0.1648(10) 0.025(3) Uani 1 1 d . . .
C24 C 1.3662(5) 0.2462(12) 0.1991(13) 0.059(5) Uani 1 1 d . . .
H24 H 1.3973 0.2584 0.2131 0.080 Uiso 1 1 calc . . .
C25 C 1.3301(7) 0.3168(11) 0.2131(15) 0.070(6) Uani 1 1 d . . .
H25 H 1.3387 0.3766 0.2324 0.080 Uiso 1 1 calc . . .
C26 C 1.2858(5) 0.2977(11) 0.1991(11) 0.040(4) Uani 1 1 d . . .
H26 H 1.2637 0.3429 0.2138 0.080 Uiso 1 1 calc . . .
C27 C 1.2852(4) 0.0568(10) 0.1077(10) 0.028(3) Uani 1 1 d . . .
C28 C 1.3869(4) 0.0901(9) 0.1478(11) 0.031(3) Uani 1 1 d . . .
C29 C 1.1556(4) 0.2475(10) 0.3111(10) 0.024(3) Uani 1 1 d . . .
C30 C 1.1315(4) 0.3103(9) 0.3796(10) 0.026(3) Uani 1 1 d . . .
C31 C 1.1188(5) 0.3958(11) 0.3412(12) 0.047(4) Uani 1 1 d . . .
H31 H 1.1024 0.4372 0.3847 0.080 Uiso 1 1 calc . . .
C32 C 1.1323(5) 0.4200(9) 0.2277(12) 0.048(4) Uani 1 1 d . . .
H32 H 1.1249 0.4775 0.1984 0.080 Uiso 1 1 calc . . .
C33 C 1.1561(5) 0.3549(10) 0.1664(11) 0.036(4) Uani 1 1 d . . .
H33 H 1.1651 0.3697 0.0956 0.080 Uiso 1 1 calc . . .
C34 C 1.1706(4) 0.1549(9) 0.3476(11) 0.028(3) Uani 1 1 d . . .
C35 C 1.1194(5) 0.2883(9) 0.4956(10) 0.027(3) Uani 1 1 d . . .

loop_
_atom_site_aniso_label
_atom_site_aniso_U_11
_atom_site_aniso_U_22
_atom_site_aniso_U_33
_atom_site_aniso_U_23
_atom_site_aniso_U_13
_atom_site_aniso_U_12
Dy1 0.0330(3) 0.0301(3) 0.0236(3) -0.0009(3) 0.0012(3) -0.0010(3)
Dy2 0.0438(4) 0.0286(3) 0.0237(3) -0.0006(4) -0.0035(4) 0.0016(3)
Co1 0.0325(9) 0.0263(9) 0.0257(10) -0.0036(9) 0.0027(8) 0.0038(8)
Co2 0.0275(10) 0.0281(11) 0.0181(9) -0.0005(8) 0.0002(8) 0.0037(9)
O1 0.028(5) 0.037(6) 0.023(5) -0.017(4) 0.013(4) -0.007(5)
O2 0.033(5) 0.028(6) 0.033(6) -0.012(4) 0.004(4) -0.006(4)
O3 0.026(5) 0.053(7) 0.046(7) -0.017(5) 0.002(5) -0.014(5)
O4 0.056(7) 0.086(8) 0.030(7) -0.006(6) -0.007(5) 0.021(6)
O5 0.047(5) 0.025(5) 0.031(6) 0.008(5) -0.001(5) 0.002(4)
O6 0.046(6) 0.041(6) 0.028(5) -0.001(4) -0.014(5) 0.018(5)
O7 0.062(7) 0.031(6) 0.031(6) 0.005(5) -0.009(5) 0.001(5)
O8 0.050(6) 0.025(5) 0.057(7) 0.011(6) 0.021(6) 0.001(4)
O9 0.050(6) 0.025(5) 0.014(5) 0.008(4) 0.000(5) 0.000(5)
O10 0.039(6) 0.032(6) 0.020(5) 0.006(4) 0.001(4) -0.012(5)
O11 0.042(6) 0.057(7) 0.015(5) -0.006(5) -0.001(4) 0.006(5)
O12 0.034(6) 0.055(7) 0.029(5) -0.002(5) 0.005(4) 0.003(5)
O13 0.040(6) 0.031(6) 0.038(6) -0.014(4) -0.003(4) 0.002(5)
O14 0.020(5) 0.012(5) 0.055(6) -0.008(4) -0.004(4) 0.012(4)
O15 0.020(4) 0.029(5) 0.039(6) 0.009(4) -0.001(4) -0.005(4)
O16 0.038(6) 0.078(8) 0.042(6) 0.020(5) 0.011(5) 0.014(6)
O17 0.045(6) 0.025(5) 0.027(5) 0.003(4) 0.009(4) 0.011(5)
O18 0.048(6) 0.040(6) 0.021(5) 0.004(4) 0.001(5) 0.018(5)
O19 0.077(8) 0.063(8) 0.028(6) -0.018(5) 0.016(5) -0.045(7)
O20 0.029(5) 0.021(4) 0.042(5) -0.001(5) 0.008(5) -0.006(4)
O21 0.028(5) 0.035(5) 0.038(5) -0.005(5) 0.003(5) -0.001(4)
O22 0.059(7) 0.062(8) 0.062(8) 0.022(6) 0.019(6) 0.016(6)
O23 0.037(13) 0.034(14) 0.064(16) -0.011(12) -0.039(13) 0.007(12)
O23' 0.037(14) 0.053(16) 0.08(2) 0.011(12) -0.040(14) -0.009(13)
O24 0.077(7) 0.022(6) 0.038(6) 0.002(4) -0.006(5) -0.011(5)
O25 0.057(6) 0.059(7) 0.025(6) 0.007(5) -0.005(4) 0.019(6)
O26 0.049(6) 0.033(6) 0.050(7) -0.010(5) 0.008(5) -0.018(5)
O1W 0.063(8) 0.155(14) 0.100(12) -0.049(10) 0.006(7) -0.014(9)
O2W 0.015(8) 0.025(10) 0.098(17) 0.001(12) -0.014(11) 0.002(8)
O3W 0.112(11) 0.129(13) 0.054(8) -0.026(9) 0.021(8) 0.032(10)
O4W 0.128(11) 0.043(7) 0.053(8) -0.016(6) 0.008(7) -0.002(7)
O5W 0.107(9) 0.053(7) 0.043(8) -0.005(5) -0.017(6) 0.013(7)
O6W 0.035(8) 0.085(10) 0.056(9) 0.027(8) 0.016(7) -0.001(8)
O7W 0.041(8) 0.090(10) 0.040(9) -0.007(8) -0.004(7) 0.025(8)
O8W 0.054(7) 0.051(8) 0.046(7) 0.004(6) -0.004(5) -0.011(6)
N1 0.030(6) 0.025(6) 0.041(8) 0.006(6) -0.007(6) 0.000(5)
N2 0.028(6) 0.025(7) 0.033(7) 0.003(5) -0.001(5) 0.004(5)
N3 0.029(6) 0.025(6) 0.024(6) 0.005(5) 0.021(5) 0.001(5)
N4 0.035(7) 0.009(6) 0.036(7) -0.005(5) 0.007(5) 0.012(5)
N5 0.034(7) 0.020(6) 0.013(6) 0.006(4) 0.002(4) 0.001(5)
C1 0.048(9) 0.034(9) 0.015(7) -0.019(6) 0.003(6) -0.008(8)
C2 0.045(9) 0.045(10) 0.027(8) 0.000(7) 0.001(7) -0.019(8)
C3 0.047(10) 0.072(14) 0.060(12) -0.013(10) 0.001(9) -0.019(10)
C4 0.056(10) 0.034(10) 0.074(14) -0.012(9) 0.015(9) -0.017(8)
C5 0.023(8) 0.045(10) 0.096(14) -0.033(11) -0.011(10) 0.001(7)
C6 0.036(9) 0.039(9) 0.010(7) 0.010(6) -0.005(6) -0.012(7)
C7 0.026(8) 0.049(10) 0.023(8) -0.004(7) 0.004(7) -0.011(7)
C8 0.038(8) 0.035(9) 0.018(7) 0.000(6) -0.004(6) 0.000(7)
C9 0.036(8) 0.017(8) 0.034(8) 0.012(6) 0.008(7) -0.004(7)
C10 0.043(10) 0.032(9) 0.041(9) -0.010(7) 0.003(7) 0.009(8)
C11 0.057(11) 0.087(15) 0.023(9) -0.006(9) -0.010(8) -0.027(11)
C12 0.072(11) 0.052(11) 0.017(8) -0.017(7) 0.007(7) 0.005(9)
C13 0.023(7) 0.029(8) 0.021(8) -0.003(6) 0.004(6) -0.016(6)
C14 0.031(8) 0.045(10) 0.014(7) 0.000(7) -0.003(6) 0.001(8)
C15 0.028(7) 0.025(8) 0.012(6) 0.000(5) -0.005(5) 0.004(6)
C16 0.029(7) 0.031(8) 0.011(6) 0.009(6) 0.010(5) -0.002(6)
C17 0.047(10) 0.043(10) 0.025(8) 0.007(7) 0.006(7) 0.009(8)
C18 0.052(9) 0.060(10) 0.036(9) 0.044(10) -0.008(9) -0.021(8)
C19 0.025(7) 0.048(9) 0.019(7) 0.015(6) -0.009(6) -0.009(7)
C20 0.035(8) 0.022(8) 0.024(8) -0.013(6) 0.011(6) 0.000(6)
C21 0.035(8) 0.036(9) 0.034(9) 0.022(7) 0.019(7) 0.002(7)
C22 0.043(9) 0.018(7) 0.021(7) 0.017(6) -0.011(6) -0.001(7)
C23 0.033(8) 0.003(6) 0.038(8) 0.009(5) 0.007(6) 0.000(6)
C24 0.022(8) 0.074(13) 0.079(14) -0.029(10) 0.022(8) -0.007(8)
C25 0.102(16) 0.047(11) 0.060(14) -0.008(9) 0.020(12) -0.003(11)
C26 0.022(8) 0.058(11) 0.039(9) -0.023(8) -0.004(6) 0.019(8)
C27 0.022(7) 0.048(10) 0.014(7) 0.007(6) -0.008(6) -0.006(7)
C28 0.008(6) 0.041(10) 0.044(9) 0.017(7) -0.006(6) -0.006(6)
C29 0.013(6) 0.035(8) 0.025(7) 0.009(6) -0.011(6) -0.005(6)
C30 0.022(7) 0.030(8) 0.026(8) -0.007(6) -0.001(6) -0.006(6)
C31 0.032(8) 0.061(11) 0.046(10) 0.016(9) 0.014(7) 0.016(8)
C32 0.065(10) 0.051(10) 0.027(8) 0.033(9) 0.008(8) 0.022(8)
C33 0.037(8) 0.037(9) 0.035(8) 0.015(7) 0.001(7) 0.020(8)
C34 0.024(7) 0.031(8) 0.029(8) 0.009(7) -0.013(6) -0.015(6)
C35 0.044(9) 0.021(8) 0.016(7) -0.002(6) 0.000(6) 0.007(7)

loop_
_atom_type_symbol
_atom_type_description
_atom_type_scat_dispersion_real
_atom_type_scat_dispersion_imag
_atom_type_scat_source
C C 0.0033 0.0016 'International Tables Vol C Tables 4.2.6.8 and 6.1.1.4'
H H 0.0000 0.0000 'International Tables Vol C Tables 4.2.6.8 and 6.1.1.4'
N N 0.0061 0.0033 'International Tables Vol C Tables 4.2.6.8 and 6.1.1.4'
O O 0.0106 0.0060 'International Tables Vol C Tables 4.2.6.8 and 6.1.1.4'
Co Co 0.3494 0.9721 'International Tables Vol C Tables 4.2.6.8 and 6.1.1.4'
Dy Dy -0.1892 4.4098 'International Tables Vol C Tables 4.2.6.8 and 6.1.1.4'

loop_
_geom_angle_atom_site_label_1
_geom_angle_atom_site_label_2
_geom_angle_atom_site_label_3
_geom_angle
_geom_angle_site_symmetry_1
_geom_angle_site_symmetry_3
_geom_angle_publ_flag
O3 Dy1 O19 141.6(3) . 1_554 ?
O3 Dy1 O15 92.1(3) . 4_754 ?
O19 Dy1 O15 93.5(4) 1_554 4_754 ?
O3 Dy1 O9 104.1(3) . . ?
O19 Dy1 O9 94.0(3) 1_554 . ?
O15 Dy1 O9 142.6(3) 4_754 . ?
O3 Dy1 O14 77.4(3) . 4_754 ?
O19 Dy1 O14 69.0(3) 1_554 4_754 ?
O15 Dy1 O14 70.4(3) 4_754 4_754 ?
O9 Dy1 O14 145.6(3) . 4_754 ?
O3 Dy1 O1 73.6(3) . . ?
O19 Dy1 O1 144.4(3) 1_554 . ?
O15 Dy1 O1 75.4(3) 4_754 . ?
O9 Dy1 O1 77.3(3) . . ?
O14 Dy1 O1 133.6(3) 4_754 . ?
O3 Dy1 O22 79.2(4) . . ?
O19 Dy1 O22 74.6(4) 1_554 . ?
O15 Dy1 O22 145.1(3) 4_754 . ?
O9 Dy1 O22 72.0(3) . . ?
O14 Dy1 O22 74.7(3) 4_754 . ?
O1 Dy1 O22 132.0(3) . . ?
O3 Dy1 O21 147.0(3) . . ?
O19 Dy1 O21 70.7(3) 1_554 . ?
O15 Dy1 O21 75.8(3) 4_754 . ?
O9 Dy1 O21 72.3(3) . . ?
O14 Dy1 O21 124.5(3) 4_754 . ?
O1 Dy1 O21 73.7(3) . . ?
O22 Dy1 O21 127.4(3) . . ?
O20 Dy2 O7 85.5(3) 2_764 . ?
O20 Dy2 O24 143.2(3) 2_764 . ?
O7 Dy2 O24 104.7(3) . . ?
O20 Dy2 O18 71.8(3) 2_764 2_764 ?
O7 Dy2 O18 78.6(3) . 2_764 ?
O24 Dy2 O18 144.4(3) . 2_764 ?
O20 Dy2 O5 72.6(3) 2_764 . ?
O7 Dy2 O5 71.2(3) . . ?
O24 Dy2 O5 77.5(3) . . ?
O18 Dy2 O5 134.5(3) 2_764 . ?
O20 Dy2 O23 148.6(5) 2_764 . ?
O7 Dy2 O23 75.9(6) . . ?
O24 Dy2 O23 67.3(5) . . ?
O18 Dy2 O23 79.7(5) 2_764 . ?
O5 Dy2 O23 122.8(6) . . ?
O20 Dy2 O12 97.1(3) 2_764 2_765 ?
O7 Dy2 O12 161.4(3) . 2_765 ?
O24 Dy2 O12 84.2(3) . 2_765 ?
O18 Dy2 O12 84.8(3) 2_764 2_765 ?
O5 Dy2 O12 127.1(3) . 2_765 ?
O23 Dy2 O12 93.1(6) . 2_765 ?
O20 Dy2 O11 75.1(3) 2_764 2_765 ?
O7 Dy2 O11 144.8(3) . 2_765 ?
O24 Dy2 O11 77.0(3) . 2_765 ?
O18 Dy2 O11 120.8(3) 2_764 2_765 ?
O5 Dy2 O11 75.0(3) . 2_765 ?
O23 Dy2 O11 132.9(6) . 2_765 ?
O12 Dy2 O11 52.6(3) 2_765 2_765 ?
O20 Dy2 O23' 137.0(5) 2_764 . ?
O7 Dy2 O23' 89.7(7) . . ?
O24 Dy2 O23' 79.1(5) . . ?
O18 Dy2 O23' 65.4(5) 2_764 . ?
O5 Dy2 O23' 144.6(6) . . ?
O23 Dy2 O23' 21.9(6) . . ?
O12 Dy2 O23' 75.8(6) 2_765 . ?
O11 Dy2 O23' 124.5(6) 2_765 . ?
O20 Dy2 C21 86.7(4) 2_764 2_765 ?
O7 Dy2 C21 170.2(4) . 2_765 ?
O24 Dy2 C21 78.3(3) . 2_765 ?
O18 Dy2 C21 104.6(3) 2_764 2_765 ?
O5 Dy2 C21 100.7(3) . 2_765 ?
O23 Dy2 C21 113.6(6) . 2_765 ?
O12 Dy2 C21 26.5(3) 2_765 2_765 ?
O11 Dy2 C21 26.1(3) 2_765 2_765 ?
O23' Dy2 C21 100.0(7) . 2_765 ?
O2 Co1 O6 169.5(4) . . ?
O2 Co1 O25 98.4(3) . . ?
O6 Co1 O25 88.5(4) . . ?
O2 Co1 N1 77.0(4) . . ?
O6 Co1 N1 95.4(4) . . ?
O25 Co1 N1 89.2(4) . . ?
O2 Co1 N2 96.2(4) . . ?
O6 Co1 N2 77.2(4) . . ?
O25 Co1 N2 165.3(4) . . ?
N1 Co1 N2 95.4(4) . . ?
O2 Co1 O26 93.0(3) . . ?
O6 Co1 O26 95.1(4) . . ?
O25 Co1 O26 87.8(4) . . ?
N1 Co1 O26 168.9(4) . . ?
N2 Co1 O26 90.2(4) . . ?
O13 Co2 O10 98.0(4) . . ?
O13 Co2 N5 166.9(4) . . ?
O10 Co2 N5 95.1(3) . . ?
O13 Co2 O17 88.9(3) . . ?
O10 Co2 O17 169.6(3) . . ?
N5 Co2 O17 78.4(3) . . ?
O13 Co2 N3 87.6(4) . . ?
O10 Co2 N3 77.2(4) . . ?
N5 Co2 N3 96.7(4) . . ?
O17 Co2 N3 95.5(4) . . ?
O13 Co2 N4 78.4(4) . . ?
O10 Co2 N4 97.5(4) . . ?
N5 Co2 N4 98.6(4) . . ?
O17 Co2 N4 91.4(4) . . ?
N3 Co2 N4 164.2(4) . . ?
C6 O1 Dy1 129.3(8) . . ?
C6 O2 Co1 118.9(8) . . ?
C7 O3 Dy1 135.1(8) . . ?
C13 O5 Dy2 122.4(8) . . ?
C13 O6 Co1 118.9(8) . . ?
C14 O7 Dy2 131.6(8) . . ?
C20 O9 Dy1 137.0(8) . . ?
C20 O10 Co2 118.0(8) . . ?
C21 O11 Dy2 92.2(8) . 2_764 ?
C21 O12 Dy2 92.0(8) . 2_764 ?
C27 O13 Co2 116.6(8) . . ?
C27 O14 Dy1 131.9(8) . 4_745 ?
C28 O15 Dy1 130.8(7) . 4_745 ?
C34 O17 Co2 116.7(8) . . ?
C34 O18 Dy2 129.2(8) . 2_765 ?
C35 O19 Dy1 152.7(9) . 1_556 ?
C35 O20 Dy2 129.4(8) . 2_765 ?
O23' O23 Dy2 82(2) . . ?
O23 O23' Dy2 76(2) . . ?
C1 N1 C5 122.7(11) . . ?
C1 N1 Co1 112.8(9) . . ?
C5 N1 Co1 124.5(9) . . ?
C12 N2 C8 115.7(11) . . ?
C12 N2 Co1 128.1(10) . . ?
C8 N2 Co1 116.1(8) . . ?
C19 N3 C15 117.9(11) . . ?
C19 N3 Co2 128.8(8) . . ?
C15 N3 Co2 112.8(8) . . ?
C22 N4 C26 120.1(11) . . ?
C22 N4 Co2 112.2(8) . . ?
C26 N4 Co2 127.7(9) . . ?
C33 N5 C29 122.5(11) . . ?
C33 N5 Co2 124.6(8) . . ?
C29 N5 Co2 112.8(9) . . ?
N1 C1 C2 119.5(12) . . ?
N1 C1 C6 117.8(12) . . ?
C2 C1 C6 122.7(13) . . ?
C3 C2 C1 118.2(14) . . ?
C3 C2 C7 117.4(13) . . ?
C1 C2 C7 124.3(12) . . ?
C2 C3 C4 118.5(14) . . ?
C2 C3 H3 120.8 . . ?
C4 C3 H3 120.8 . . ?
C5 C4 C3 119.4(13) . . ?
C5 C4 H4 120.3 . . ?
C3 C4 H4 120.3 . . ?
N1 C5 C4 121.3(13) . . ?
N1 C5 H5 119.3 . . ?
C4 C5 H5 119.3 . . ?
O1 C6 O2 123.2(12) . . ?
O1 C6 C1 123.4(12) . . ?
O2 C6 C1 113.4(12) . . ?
O4 C7 O3 126.2(14) . . ?
O4 C7 C2 116.2(13) . . ?
O3 C7 C2 117.6(13) . . ?
C9 C8 N2 126.0(12) . . ?
C9 C8 C13 123.3(13) . . ?
N2 C8 C13 110.7(11) . . ?
C8 C9 C10 116.1(12) . . ?
C8 C9 C14 124.2(13) . . ?
C10 C9 C14 119.7(12) . . ?
C11 C10 C9 119.9(14) . . ?
C11 C10 H10 120.0 . . ?
C9 C10 H10 120.0 . . ?
C10 C11 C12 121.7(15) . . ?
C10 C11 H11 119.1 . . ?
C12 C11 H11 119.1 . . ?
N2 C12 C11 120.3(14) . . ?
N2 C12 H12 119.9 . . ?
C11 C12 H12 119.9 . . ?
O5 C13 O6 124.1(11) . . ?
O5 C13 C8 118.8(12) . . ?
O6 C13 C8 117.1(12) . . ?
O8 C14 O7 123.3(14) . . ?
O8 C14 C9 119.2(13) . . ?
O7 C14 C9 117.3(13) . . ?
N3 C15 C16 123.2(12) . . ?
N3 C15 C20 114.6(11) . . ?
C16 C15 C20 122.1(11) . . ?
C15 C16 C17 116.7(11) . . ?
C15 C16 C21 125.7(11) . . ?
C17 C16 C21 117.5(11) . . ?
C18 C17 C16 117.0(13) . . ?
C18 C17 H17 121.5 . . ?
C16 C17 H17 121.5 . . ?
C19 C18 C17 121.4(12) . . ?
C19 C18 H18 119.3 . . ?
C17 C18 H18 119.3 . . ?
N3 C19 C18 123.4(12) . . ?
N3 C19 H19 118.3 . . ?
C18 C19 H19 118.3 . . ?
O9 C20 O10 127.7(12) . . ?
O9 C20 C15 116.5(11) . . ?
O10 C20 C15 115.7(12) . . ?
O11 C21 O12 122.9(14) . . ?
O11 C21 C16 118.6(11) . . ?
O12 C21 C16 117.6(12) . . ?
O11 C21 Dy2 61.7(8) . 2_764 ?
O12 C21 Dy2 61.4(8) . 2_764 ?
C16 C21 Dy2 166.2(9) . 2_764 ?
N4 C22 C23 122.7(12) . . ?
N4 C22 C27 117.8(11) . . ?
C23 C22 C27 119.5(12) . . ?
C24 C23 C22 118.3(12) . . ?
C24 C23 C28 117.8(12) . . ?
C22 C23 C28 123.9(11) . . ?
C23 C24 C25 116.0(13) . . ?
C23 C24 H24 122.0 . . ?
C25 C24 H24 122.0 . . ?
C26 C25 C24 121.8(15) . . ?
C26 C25 H25 119.1 . . ?
C24 C25 H25 119.1 . . ?
C25 C26 N4 121.0(13) . . ?
C25 C26 H26 119.5 . . ?
N4 C26 H26 119.5 . . ?
O14 C27 O13 123.8(12) . . ?
O14 C27 C22 122.9(11) . . ?
O13 C27 C22 113.3(12) . . ?
O16 C28 O15 122.0(12) . . ?
O16 C28 C23 118.0(12) . . ?
O15 C28 C23 120.0(12) . . ?
N5 C29 C30 119.6(12) . . ?
N5 C29 C34 117.4(13) . . ?
C30 C29 C34 123.0(12) . . ?
C31 C30 C29 120.3(12) . . ?
C31 C30 C35 117.1(12) . . ?
C29 C30 C35 122.6(12) . . ?
C30 C31 C32 117.6(13) . . ?
C30 C31 H31 121.2 . . ?
C32 C31 H31 121.2 . . ?
C33 C32 C31 118.5(12) . . ?
C33 C32 H32 120.7 . . ?
C31 C32 H32 120.7 . . ?
N5 C33 C32 121.4(12) . . ?
N5 C33 H33 119.3 . . ?
C32 C33 H33 119.3 . . ?
O18 C34 O17 124.4(12) . . ?
O18 C34 C29 120.7(13) . . ?
O17 C34 C29 114.7(11) . . ?
O20 C35 O19 126.2(12) . . ?
O20 C35 C30 121.2(12) . . ?
O19 C35 C30 112.6(12) . . ?

loop_
_geom_bond_atom_site_label_1
_geom_bond_atom_site_label_2
_geom_bond_distance
_geom_bond_site_symmetry_2
_geom_bond_publ_flag
Dy1 O3 2.310(9) . ?
Dy1 O19 2.338(9) 1_554 ?
Dy1 O15 2.364(8) 4_754 ?
Dy1 O9 2.379(8) . ?
Dy1 O14 2.395(9) 4_754 ?
Dy1 O1 2.446(8) . ?
Dy1 O22 2.465(10) . ?
Dy1 O21 2.537(7) . ?
Dy2 O20 2.324(7) 2_764 ?
Dy2 O7 2.342(10) . ?
Dy2 O24 2.384(9) . ?
Dy2 O18 2.387(9) 2_764 ?
Dy2 O5 2.424(8) . ?
Dy2 O23 2.46(2) . ?
Dy2 O12 2.479(9) 2_765 ?
Dy2 O11 2.484(8) 2_765 ?
Dy2 O23' 2.52(2) . ?
Dy2 C21 2.820(16) 2_765 ?
Co1 O2 2.058(8) . ?
Co1 O6 2.073(9) . ?
Co1 O25 2.132(8) . ?
Co1 N1 2.142(9) . ?
Co1 N2 2.144(10) . ?
Co1 O26 2.154(9) . ?
Co2 O13 2.042(9) . ?
Co2 O10 2.054(8) . ?
Co2 N5 2.087(10) . ?
Co2 O17 2.102(8) . ?
Co2 N3 2.127(10) . ?
Co2 N4 2.149(10) . ?
O1 C6 1.263(15) . ?
O2 C6 1.277(14) . ?
O3 C7 1.273(15) . ?
O4 C7 1.201(15) . ?
O5 C13 1.239(14) . ?
O6 C13 1.261(14) . ?
O7 C14 1.236(15) . ?
O8 C14 1.211(14) . ?
O9 C20 1.240(15) . ?
O10 C20 1.259(14) . ?
O11 C21 1.243(14) . ?
O11 Dy2 2.484(8) 2_764 ?
O12 C21 1.260(14) . ?
O12 Dy2 2.479(9) 2_764 ?
O13 C27 1.326(13) . ?
O14 C27 1.204(14) . ?
O14 Dy1 2.395(9) 4_745 ?
O15 C28 1.270(14) . ?
O15 Dy1 2.364(8) 4_745 ?
O16 C28 1.239(15) . ?
O17 C34 1.294(15) . ?
O18 C34 1.241(15) . ?
O18 Dy2 2.387(9) 2_765 ?
O19 C35 1.234(14) . ?
O19 Dy1 2.338(9) 1_556 ?
O20 C35 1.198(14) . ?
O20 Dy2 2.324(7) 2_765 ?
O23 O23' 0.95(3) . ?
N1 C1 1.295(15) . ?
N1 C5 1.321(15) . ?
N2 C12 1.352(16) . ?
N2 C8 1.366(16) . ?
N3 C19 1.321(15) . ?
N3 C15 1.326(15) . ?
N4 C22 1.300(15) . ?
N4 C26 1.342(17) . ?
N5 C33 1.319(15) . ?
N5 C29 1.371(14) . ?
C1 C2 1.496(18) . ?
C1 C6 1.501(17) . ?
C2 C3 1.37(2) . ?
C2 C7 1.514(19) . ?
C3 C4 1.42(2) . ?
C3 H3 0.9300 . ?
C4 C5 1.398(18) . ?
C4 H4 0.9300 . ?
C5 H5 0.9300 . ?
C8 C9 1.364(17) . ?
C8 C13 1.568(16) . ?
C9 C10 1.384(18) . ?
C9 C14 1.492(18) . ?
C10 C11 1.33(2) . ?
C10 H10 0.9300 . ?
C11 C12 1.39(2) . ?
C11 H11 0.9300 . ?
C12 H12 0.9300 . ?
C15 C16 1.406(16) . ?
C15 C20 1.499(17) . ?
C16 C17 1.428(17) . ?
C16 C21 1.528(18) . ?
C17 C18 1.36(2) . ?
C17 H17 0.9300 . ?
C18 C19 1.349(18) . ?
C18 H18 0.9300 . ?
C19 H19 0.9300 . ?
C21 Dy2 2.820(15) 2_764 ?
C22 C23 1.446(17) . ?
C22 C27 1.508(18) . ?
C23 C24 1.343(18) . ?
C23 C28 1.476(16) . ?
C24 C25 1.47(2) . ?
C24 H24 0.9300 . ?
C25 C26 1.32(2) . ?
C25 H25 0.9300 . ?
C26 H26 0.9300 . ?
C29 C30 1.419(18) . ?
C29 C34 1.475(18) . ?
C30 C31 1.372(18) . ?
C30 C35 1.497(16) . ?
C31 C32 1.486(19) . ?
C31 H31 0.9300 . ?
C32 C33 1.386(19) . ?
C32 H32 0.9300 . ?
C33 H33 0.9300 . ?
